data_1556854
loop_
_publ_author_name
'Lee, Eunji'
'Ju, Huiyeong'
'Park, In-Hyeok'
'Park, Sunhong'
'Ikeda, Mari'
'Habata, Yoichi'
'Lee, Shim Sung'

_publ_section_title
;
 Mechanistic insights into heavy metal ion sensing by
 NOS<sub>2</sub>-macrocyclic fluorosensors via the structure-function
 relationship: influences of fluorophores, solvents and anions.
;
_journal_issue 5
_journal_name_full 'The Analyst'
_journal_page_first 1667
_journal_page_last 1676
_journal_paper_doi 10.1039/c9an02466b
_journal_volume 145
_journal_year 2020
_chemical_absolute_configuration syn
_chemical_formula_moiety 'C21 H24 Ag N2 O S3, (F6 P), (C H2 Cl2)'
_chemical_formula_sum 'C22 H26 Ag Cl2 F6 N2 O P S3'
_chemical_formula_weight 754.37
_space_group_crystal_system monoclinic
_space_group_IT_number 5
_space_group_name_Hall 'C 2y'
_space_group_name_H-M_alt 'C 1 2 1'
_atom_sites_solution_hydrogens geom
_audit_creation_method SHELXL-2014/7
_cell_angle_alpha 90
_cell_angle_beta 95.118(2)
_cell_angle_gamma 90
_cell_formula_units_Z 4
_cell_length_a 27.888(3)
_cell_length_b 14.9539(16)
_cell_length_c 7.2021(8)
_cell_measurement_reflns_used 4161
_cell_measurement_temperature 173(2)
_cell_measurement_theta_max 28.38
_cell_measurement_theta_min 2.59
_cell_volume 2991.5(6)
_computing_cell_refinement 'Bruker SAINT'
_computing_data_collection 'Bruker APEX2'
_computing_data_reduction 'Bruker SAINT'
_computing_molecular_graphics 'Bruker SHELXTL'
_computing_publication_material 'Bruker SHELXTL'
_computing_structure_refinement 'SHELXL-2014/7 (Sheldrick, 2014)'
_computing_structure_solution 'SHELXS-97 (Sheldrick 2008)'
_diffrn_ambient_temperature 173(2)
_diffrn_measured_fraction_theta_full 0.993
_diffrn_measured_fraction_theta_max 0.994
_diffrn_measurement_device_type 'Bruker APEX-II CCD'
_diffrn_measurement_method '\f and \w scans'
_diffrn_radiation_type MoK\a
_diffrn_radiation_wavelength 0.71073
_diffrn_reflns_av_R_equivalents 0.0297
_diffrn_reflns_av_unetI/netI 0.0501
_diffrn_reflns_Laue_measured_fraction_full 0.993
_diffrn_reflns_Laue_measured_fraction_max 0.994
_diffrn_reflns_limit_h_max 34
_diffrn_reflns_limit_h_min -34
_diffrn_reflns_limit_k_max 18
_diffrn_reflns_limit_k_min -17
_diffrn_reflns_limit_l_max 8
_diffrn_reflns_limit_l_min -8
_diffrn_reflns_number 8301
_diffrn_reflns_point_group_measured_fraction_full 0.853
_diffrn_reflns_point_group_measured_fraction_max 0.848
_diffrn_reflns_theta_full 25.242
_diffrn_reflns_theta_max 25.996
_diffrn_reflns_theta_min 1.466
_exptl_absorpt_coefficient_mu 1.173
_exptl_absorpt_correction_type multi-scan
_exptl_absorpt_process_details SADABS
_exptl_crystal_colour colorless
_exptl_crystal_density_diffrn 1.675
_exptl_crystal_description Block
_exptl_crystal_F_000 1512
_exptl_crystal_size_max 0.300
_exptl_crystal_size_mid 0.190
_exptl_crystal_size_min 0.100
_exptl_transmission_factor_max 0.7457
_exptl_transmission_factor_min 0.5893
_refine_diff_density_max 0.870
_refine_diff_density_min -1.089
_refine_diff_density_rms 0.132
_refine_ls_abs_structure_details
; 
 Flack x determined using 1697 quotients [(I+)-(I-)]/[(I+)+(I-)] 
 (Parsons, Flack and Wagner, Acta Cryst. B69 (2013) 249-259). 
;
_refine_ls_abs_structure_Flack 0.025(19)
_refine_ls_extinction_method none
_refine_ls_goodness_of_fit_ref 1.063
_refine_ls_hydrogen_treatment constr
_refine_ls_matrix_type full
_refine_ls_number_parameters 343
_refine_ls_number_reflns 5006
_refine_ls_number_restraints 11
_refine_ls_restrained_S_all 1.064
_refine_ls_R_factor_all 0.0471
_refine_ls_R_factor_gt 0.0440
_refine_ls_shift/su_max 0.001
_refine_ls_shift/su_mean 0.000
_refine_ls_structure_factor_coef Fsqd
_refine_ls_weighting_details 'w=1/[\s^2^(Fo^2^)+(0.0850P)^2^+1.8879P] where P=(Fo^2^+2Fc^2^)/3'
_refine_ls_weighting_scheme calc
_refine_ls_wR_factor_gt 0.1225
_refine_ls_wR_factor_ref 0.1246
_reflns_Friedel_coverage 0.641
_reflns_Friedel_fraction_full 0.700
_reflns_Friedel_fraction_max 0.690
_reflns_number_gt 4688
_reflns_number_total 5006
_reflns_threshold_expression 'I > 2\s(I)'
_cod_data_source_file c9an02466b1.cif
_cod_data_source_block 2
_cod_depositor_comments 'Adding full bibliography for 1556851--1556856.cif.'
_cod_original_sg_symbol_H-M 'C 2'
_cod_database_code 1556854
_shelx_shelxl_version_number 2014/7
_shelx_space_group_comment
; 
The symmetry employed for this shelxl refinement is uniquely defined 
by the following loop, which should always be used as a source of 
symmetry information in preference to the above space-group names. 
They are only intended as comments. 
;
_shelx_estimated_absorpt_t_min 0.720
_shelx_estimated_absorpt_t_max 0.892

loop_
_space_group_symop_operation_xyz
'x, y, z'
'-x, y, -z'
'x+1/2, y+1/2, z'
'-x+1/2, y+1/2, -z'

loop_
_atom_site_label
_atom_site_type_symbol
_atom_site_fract_x
_atom_site_fract_y
_atom_site_fract_z
_atom_site_U_iso_or_equiv
_atom_site_adp_type
_atom_site_occupancy
_atom_site_site_symmetry_order
_atom_site_calc_flag
_atom_site_refinement_flags_posn
_atom_site_refinement_flags_adp
Ag1 Ag 0.36057(2) 0.54331(4) 1.10148(7) 0.01804(17) Uani 1 1 d . .
N1 N 0.3877(2) 0.4968(5) 0.7652(10) 0.0190(14) Uani 1 1 d . .
N2 N 0.6067(2) 0.6624(5) 0.7387(9) 0.0188(14) Uani 1 1 d . .
O1 O 0.2749(2) 0.4523(4) 1.1885(8) 0.0258(13) Uani 1 1 d . .
S1 S 0.29034(7) 0.59776(15) 0.8752(3) 0.0264(5) Uani 1 1 d . .
S2 S 0.38140(7) 0.38196(13) 1.1555(3) 0.0209(4) Uani 1 1 d . .
S3 S 0.55590(7) 0.80316(14) 0.6432(3) 0.0253(5) Uani 1 1 d . .
C1 C 0.3497(3) 0.5312(8) 0.6248(11) 0.029(2) Uani 1 1 d . .
H1A H 0.3518 0.4985 0.5063 0.035 Uiso 1 1 calc R U
H1B H 0.3562 0.5951 0.6012 0.035 Uiso 1 1 calc R U
C2 C 0.2986(3) 0.5222(7) 0.6827(13) 0.031(2) Uani 1 1 d . .
H2A H 0.2929 0.4598 0.7213 0.037 Uiso 1 1 calc R U
H2B H 0.2751 0.5366 0.5757 0.037 Uiso 1 1 calc R U
C3 C 0.2351(3) 0.5490(12) 0.9601(13) 0.042(2) Uani 1 1 d . .
H3A H 0.2240 0.5894 1.0565 0.050 Uiso 1 1 calc R U
H3B H 0.2097 0.5482 0.8549 0.050 Uiso 1 1 calc R U
C4 C 0.2392(3) 0.4594(7) 1.0378(14) 0.032(2) Uani 1 1 d . .
H4A H 0.2078 0.4417 1.0804 0.039 Uiso 1 1 calc R U
H4B H 0.2468 0.4172 0.9387 0.039 Uiso 1 1 calc R U
C5 C 0.2880(4) 0.3620(6) 1.2357(14) 0.031(2) Uani 1 1 d . .
H5A H 0.2587 0.3243 1.2249 0.037 Uiso 1 1 calc R U
H5B H 0.3019 0.3598 1.3670 0.037 Uiso 1 1 calc R U
C6 C 0.3236(3) 0.3246(6) 1.1136(13) 0.0280(19) Uani 1 1 d . .
H6A H 0.3112 0.3317 0.9813 0.034 Uiso 1 1 calc R U
H6B H 0.3280 0.2599 1.1392 0.034 Uiso 1 1 calc R U
C7 C 0.4124(3) 0.3579(6) 0.9477(13) 0.0270(19) Uani 1 1 d . .
H7A H 0.4458 0.3805 0.9686 0.032 Uiso 1 1 calc R U
H7B H 0.4142 0.2922 0.9329 0.032 Uiso 1 1 calc R U
C8 C 0.3894(3) 0.3977(6) 0.7655(13) 0.0248(18) Uani 1 1 d . .
H8A H 0.4078 0.3775 0.6618 0.030 Uiso 1 1 calc R U
H8B H 0.3562 0.3743 0.7421 0.030 Uiso 1 1 calc R U
C9 C 0.4323(2) 0.5422(7) 0.7611(9) 0.0175(13) Uani 1 1 d . .
C10 C 0.4330(3) 0.6364(6) 0.7813(12) 0.0205(16) Uani 1 1 d . .
H10A H 0.4041 0.6672 0.8007 0.025 Uiso 1 1 calc R U
C11 C 0.4754(3) 0.6841(6) 0.7729(12) 0.0217(17) Uani 1 1 d . .
H11A H 0.4748 0.7473 0.7843 0.026 Uiso 1 1 calc R U
C12 C 0.5186(3) 0.6417(5) 0.7485(10) 0.0160(15) Uani 1 1 d . .
C13 C 0.5186(2) 0.5467(7) 0.7304(9) 0.0182(13) Uani 1 1 d . .
H13A H 0.5478 0.5164 0.7135 0.022 Uiso 1 1 calc R U
C14 C 0.4765(3) 0.4982(5) 0.7373(11) 0.0181(16) Uani 1 1 d . .
H14A H 0.4772 0.4349 0.7260 0.022 Uiso 1 1 calc R U
C15 C 0.5624(3) 0.6937(5) 0.7211(10) 0.0160(15) Uani 1 1 d . .
C16 C 0.6175(3) 0.8095(6) 0.6280(12) 0.0228(17) Uani 1 1 d . .
C17 C 0.6437(3) 0.8812(6) 0.5699(14) 0.0266(19) Uani 1 1 d . .
H17A H 0.6289 0.9370 0.5381 0.032 Uiso 1 1 calc R U
C18 C 0.6928(3) 0.8679(6) 0.5601(13) 0.0280(19) Uani 1 1 d . .
H18A H 0.7117 0.9149 0.5162 0.034 Uiso 1 1 calc R U
C19 C 0.7146(3) 0.7879(6) 0.6126(13) 0.0275(19) Uani 1 1 d . .
H19A H 0.7483 0.7816 0.6063 0.033 Uiso 1 1 calc R U
C20 C 0.6884(3) 0.7155(6) 0.6749(11) 0.0205(17) Uani 1 1 d . .
H20A H 0.7038 0.6607 0.7107 0.025 Uiso 1 1 calc R U
C21 C 0.6388(3) 0.7270(5) 0.6823(11) 0.0180(16) Uani 1 1 d . .
P1 P 0.65242(9) 1.14750(16) 0.4094(3) 0.0289(5) Uani 1 1 d . .
F1 F 0.6663(3) 1.0542(6) 0.3247(11) 0.076(2) Uani 1 1 d . .
F2 F 0.6404(4) 1.2407(5) 0.5008(11) 0.084(3) Uani 1 1 d . .
F3 F 0.6770(3) 1.1998(5) 0.2489(10) 0.0563(18) Uani 1 1 d . .
F4 F 0.7018(3) 1.1478(8) 0.5383(16) 0.104(4) Uani 1 1 d . .
F5 F 0.6285(3) 1.0973(5) 0.5728(11) 0.067(2) Uani 1 1 d . .
F6 F 0.6033(3) 1.1495(6) 0.2851(14) 0.075(2) Uani 1 1 d . U
Cl1 Cl 0.3851(2) 0.8544(4) 0.9066(7) 0.0997(16) Uani 1 1 d D .
Cl2 Cl 0.46416(19) 0.9528(4) 0.7650(9) 0.1054(17) Uani 1 1 d D .
C22 C 0.4215(6) 0.9535(9) 0.938(2) 0.106(7) Uani 1 1 d D .
H22A H 0.4010 1.0074 0.9229 0.127 Uiso 1 1 calc R U
H22B H 0.4386 0.9541 1.0641 0.127 Uiso 1 1 calc R U

loop_
_atom_site_aniso_label
_atom_site_aniso_U_11
_atom_site_aniso_U_22
_atom_site_aniso_U_33
_atom_site_aniso_U_23
_atom_site_aniso_U_13
_atom_site_aniso_U_12
Ag1 0.0190(3) 0.0161(3) 0.0198(3) -0.0028(3) 0.00587(18) -0.0010(3)
N1 0.014(3) 0.021(4) 0.022(3) 0.005(3) 0.004(3) -0.005(3)
N2 0.020(3) 0.022(4) 0.014(3) -0.004(3) 0.003(3) -0.003(3)
O1 0.021(3) 0.031(4) 0.027(3) -0.001(2) 0.011(2) 0.000(2)
S1 0.0237(10) 0.0275(12) 0.0276(11) 0.0029(9) 0.0004(9) 0.0002(8)
S2 0.0236(9) 0.0172(10) 0.0234(10) 0.0017(8) 0.0106(8) -0.0015(8)
S3 0.0155(8) 0.0166(10) 0.0444(13) 0.0066(9) 0.0053(9) 0.0002(7)
C1 0.026(4) 0.042(7) 0.018(4) 0.001(4) 0.003(3) -0.015(4)
C2 0.016(4) 0.051(7) 0.026(4) 0.000(4) 0.003(3) -0.009(4)
C3 0.019(4) 0.070(7) 0.037(5) 0.005(7) 0.010(3) 0.007(6)
C4 0.022(4) 0.043(6) 0.032(5) 0.000(4) 0.011(4) -0.007(4)
C5 0.039(5) 0.028(5) 0.029(5) -0.001(4) 0.018(4) -0.007(4)
C6 0.036(4) 0.022(5) 0.028(4) 0.000(3) 0.017(4) -0.008(4)
C7 0.030(4) 0.018(4) 0.036(5) -0.001(3) 0.017(4) -0.001(3)
C8 0.022(4) 0.023(5) 0.031(5) -0.012(3) 0.015(4) -0.007(3)
C9 0.018(3) 0.021(3) 0.014(3) 0.004(4) 0.004(2) -0.004(4)
C10 0.012(3) 0.025(4) 0.025(4) 0.000(3) 0.005(3) 0.001(3)
C11 0.023(4) 0.016(4) 0.027(4) 0.001(3) 0.006(3) -0.003(3)
C12 0.016(3) 0.018(4) 0.015(4) 0.005(3) 0.003(3) -0.004(3)
C13 0.020(3) 0.020(4) 0.015(3) 0.003(4) 0.003(3) 0.003(4)
C14 0.024(4) 0.017(4) 0.014(4) -0.003(3) 0.005(3) -0.004(3)
C15 0.019(4) 0.013(4) 0.017(4) 0.002(3) 0.007(3) 0.002(3)
C16 0.020(4) 0.018(4) 0.031(5) 0.005(3) 0.007(3) 0.000(3)
C17 0.025(4) 0.015(4) 0.040(5) 0.004(4) 0.007(4) -0.006(3)
C18 0.032(4) 0.024(5) 0.029(5) 0.001(3) 0.008(4) -0.010(4)
C19 0.018(4) 0.036(5) 0.029(5) 0.001(4) 0.008(4) -0.006(3)
C20 0.017(4) 0.025(4) 0.021(4) 0.000(3) 0.004(3) 0.003(3)
C21 0.021(4) 0.014(4) 0.019(4) -0.002(3) 0.004(3) -0.001(3)
P1 0.0296(11) 0.0203(12) 0.0372(14) 0.0083(9) 0.0054(10) 0.0017(10)
F1 0.131(7) 0.031(4) 0.076(5) 0.007(4) 0.065(5) 0.015(5)
F2 0.176(10) 0.024(4) 0.050(5) -0.003(3) 0.000(5) 0.005(5)
F3 0.069(4) 0.042(4) 0.063(4) 0.022(3) 0.030(4) 0.002(3)
F4 0.058(5) 0.125(9) 0.121(9) 0.079(7) -0.031(5) -0.011(5)
F5 0.107(6) 0.038(4) 0.063(5) 0.012(3) 0.049(5) 0.009(4)
F6 0.053(4) 0.070(5) 0.096(6) 0.010(4) -0.020(4) -0.014(4)
Cl1 0.117(4) 0.111(4) 0.073(3) 0.020(2) 0.020(3) 0.043(3)
Cl2 0.086(3) 0.102(4) 0.129(4) -0.012(3) 0.010(3) 0.029(3)
C22 0.121(17) 0.104(17) 0.097(15) 0.007(12) 0.040(13) -0.004(13)

loop_
_atom_type_symbol
_atom_type_description
_atom_type_scat_dispersion_real
_atom_type_scat_dispersion_imag
_atom_type_scat_source
C C 0.0033 0.0016 'International Tables Vol C Tables 4.2.6.8 and 6.1.1.4'
H H 0.0000 0.0000 'International Tables Vol C Tables 4.2.6.8 and 6.1.1.4'
N N 0.0061 0.0033 'International Tables Vol C Tables 4.2.6.8 and 6.1.1.4'
O O 0.0106 0.0060 'International Tables Vol C Tables 4.2.6.8 and 6.1.1.4'
F F 0.0171 0.0103 'International Tables Vol C Tables 4.2.6.8 and 6.1.1.4'
P P 0.1023 0.0942 'International Tables Vol C Tables 4.2.6.8 and 6.1.1.4'
S S 0.1246 0.1234 'International Tables Vol C Tables 4.2.6.8 and 6.1.1.4'
Ag Ag -0.8971 1.1015 'International Tables Vol C Tables 4.2.6.8 and 6.1.1.4'
Cl Cl 0.1484 0.1585 'International Tables Vol C Tables 4.2.6.8 and 6.1.1.4'

loop_
_geom_angle_atom_site_label_1
_geom_angle_atom_site_label_2
_geom_angle_atom_site_label_3
_geom_angle
_geom_angle_site_symmetry_1
_geom_angle_site_symmetry_3
N2 Ag1 S2 126.91(17) 2_657 .
N2 Ag1 S1 108.85(17) 2_657 .
S2 Ag1 S1 123.90(7) . .
C9 N1 C8 116.8(7) . .
C9 N1 C1 113.1(6) . .
C8 N1 C1 111.5(7) . .
C15 N2 C21 110.2(7) . .
C15 N2 Ag1 131.3(6) . 2_657
C21 N2 Ag1 116.7(5) . 2_657
C4 O1 C5 113.7(7) . .
C2 S1 C3 99.9(5) . .
C2 S1 Ag1 98.3(3) . .
C3 S1 Ag1 106.0(3) . .
C6 S2 C7 104.3(4) . .
C6 S2 Ag1 103.7(3) . .
C7 S2 Ag1 100.5(3) . .
C15 S3 C16 89.8(4) . .
N1 C1 C2 114.1(7) . .
N1 C1 H1A 108.7 . .
C2 C1 H1A 108.7 . .
N1 C1 H1B 108.7 . .
C2 C1 H1B 108.7 . .
H1A C1 H1B 107.6 . .
C1 C2 S1 109.8(6) . .
C1 C2 H2A 109.7 . .
S1 C2 H2A 109.7 . .
C1 C2 H2B 109.7 . .
S1 C2 H2B 109.7 . .
H2A C2 H2B 108.2 . .
C4 C3 S1 116.8(7) . .
C4 C3 H3A 108.1 . .
S1 C3 H3A 108.1 . .
C4 C3 H3B 108.1 . .
S1 C3 H3B 108.1 . .
H3A C3 H3B 107.3 . .
O1 C4 C3 113.1(8) . .
O1 C4 H4A 109.0 . .
C3 C4 H4A 109.0 . .
O1 C4 H4B 109.0 . .
C3 C4 H4B 109.0 . .
H4A C4 H4B 107.8 . .
O1 C5 C6 112.5(7) . .
O1 C5 H5A 109.1 . .
C6 C5 H5A 109.1 . .
O1 C5 H5B 109.1 . .
C6 C5 H5B 109.1 . .
H5A C5 H5B 107.8 . .
C5 C6 S2 110.5(7) . .
C5 C6 H6A 109.6 . .
S2 C6 H6A 109.6 . .
C5 C6 H6B 109.6 . .
S2 C6 H6B 109.6 . .
H6A C6 H6B 108.1 . .
C8 C7 S2 115.7(6) . .
C8 C7 H7A 108.4 . .
S2 C7 H7A 108.4 . .
C8 C7 H7B 108.4 . .
S2 C7 H7B 108.4 . .
H7A C7 H7B 107.4 . .
N1 C8 C7 113.6(7) . .
N1 C8 H8A 108.8 . .
C7 C8 H8A 108.8 . .
N1 C8 H8B 108.8 . .
C7 C8 H8B 108.8 . .
H8A C8 H8B 107.7 . .
C10 C9 N1 118.6(7) . .
C10 C9 C14 117.9(7) . .
N1 C9 C14 123.5(9) . .
C11 C10 C9 120.8(7) . .
C11 C10 H10A 119.6 . .
C9 C10 H10A 119.6 . .
C10 C11 C12 121.7(8) . .
C10 C11 H11A 119.2 . .
C12 C11 H11A 119.2 . .
C11 C12 C13 118.2(7) . .
C11 C12 C15 121.0(7) . .
C13 C12 C15 120.5(7) . .
C14 C13 C12 120.9(7) . .
C14 C13 H13A 119.5 . .
C12 C13 H13A 119.5 . .
C13 C14 C9 120.6(8) . .
C13 C14 H14A 119.7 . .
C9 C14 H14A 119.7 . .
N2 C15 C12 125.4(7) . .
N2 C15 S3 115.9(6) . .
C12 C15 S3 118.5(6) . .
C17 C16 C21 122.8(8) . .
C17 C16 S3 127.9(7) . .
C21 C16 S3 109.3(6) . .
C16 C17 C18 116.9(8) . .
C16 C17 H17A 121.5 . .
C18 C17 H17A 121.5 . .
C19 C18 C17 121.4(8) . .
C19 C18 H18A 119.3 . .
C17 C18 H18A 119.3 . .
C18 C19 C20 121.9(8) . .
C18 C19 H19A 119.1 . .
C20 C19 H19A 119.1 . .
C21 C20 C19 117.6(8) . .
C21 C20 H20A 121.2 . .
C19 C20 H20A 121.2 . .
C20 C21 N2 125.9(7) . .
C20 C21 C16 119.3(7) . .
N2 C21 C16 114.7(7) . .
F6 P1 F1 91.6(5) . .
F6 P1 F2 90.8(5) . .
F1 P1 F2 177.6(5) . .
F6 P1 F4 178.5(7) . .
F1 P1 F4 90.0(6) . .
F2 P1 F4 87.7(7) . .
F6 P1 F5 91.6(5) . .
F1 P1 F5 90.1(4) . .
F2 P1 F5 89.4(5) . .
F4 P1 F5 88.2(5) . .
F6 P1 F3 89.2(5) . .
F1 P1 F3 91.0(4) . .
F2 P1 F3 89.5(5) . .
F4 P1 F3 90.9(5) . .
F5 P1 F3 178.6(5) . .
Cl2 C22 Cl1 108.2(5) . .
Cl2 C22 H22A 110.1 . .
Cl1 C22 H22A 110.1 . .
Cl2 C22 H22B 110.1 . .
Cl1 C22 H22B 110.1 . .
H22A C22 H22B 108.4 . .

loop_
_geom_bond_atom_site_label_1
_geom_bond_atom_site_label_2
_geom_bond_distance
_geom_bond_site_symmetry_2
Ag1 N2 2.268(7) 2_657
Ag1 S2 2.504(2) .
Ag1 S1 2.566(2) .
N1 C9 1.418(10) .
N1 C8 1.482(11) .
N1 C1 1.490(11) .
N2 C15 1.317(10) .
N2 C21 1.402(11) .
N2 Ag1 2.268(7) 2_657
O1 C4 1.410(12) .
O1 C5 1.433(12) .
S1 C2 1.819(10) .
S1 C3 1.857(10) .
S2 C6 1.828(9) .
S2 C7 1.830(9) .
S3 C15 1.734(8) .
S3 C16 1.735(8) .
C1 C2 1.525(11) .
C1 H1A 0.9900 .
C1 H1B 0.9900 .
C2 H2A 0.9900 .
C2 H2B 0.9900 .
C3 C4 1.452(19) .
C3 H3A 0.9900 .
C3 H3B 0.9900 .
C4 H4A 0.9900 .
C4 H4B 0.9900 .
C5 C6 1.491(13) .
C5 H5A 0.9900 .
C5 H5B 0.9900 .
C6 H6A 0.9900 .
C6 H6B 0.9900 .
C7 C8 1.528(13) .
C7 H7A 0.9900 .
C7 H7B 0.9900 .
C8 H8A 0.9900 .
C8 H8B 0.9900 .
C9 C10 1.416(14) .
C9 C14 1.421(11) .
C10 C11 1.387(11) .
C10 H10A 0.9500 .
C11 C12 1.387(12) .
C11 H11A 0.9500 .
C12 C13 1.426(14) .
C12 C15 1.474(11) .
C13 C14 1.385(12) .
C13 H13A 0.9500 .
C14 H14A 0.9500 .
C16 C17 1.383(12) .
C16 C21 1.409(11) .
C17 C18 1.391(13) .
C17 H17A 0.9500 .
C18 C19 1.379(13) .
C18 H18A 0.9500 .
C19 C20 1.401(12) .
C19 H19A 0.9500 .
C20 C21 1.399(11) .
C20 H20A 0.9500 .
P1 F6 1.568(7) .
P1 F1 1.584(8) .
P1 F2 1.590(8) .
P1 F4 1.590(8) .
P1 F5 1.591(7) .
P1 F3 1.600(7) .
Cl1 C22 1.799(5) .
Cl2 C22 1.795(5) .
C22 H22A 0.9900 .
C22 H22B 0.9900 .
